data_9011376
loop_
_publ_author_name
'Yano, T.'
'Urabe, K.'
'Ikawa, H.'
'Teraushi, T.'
'Ishizawa, N.'
'Udagawa, S.'

_publ_section_title
;
 Structure of alpha-dicalcium silicate hydrate
 Note: Structure revised in Marsh (1994)
;
_journal_name_full 'Acta Crystallographica, Section C'
_journal_page_first 1555
_journal_page_last 1559
_journal_paper_doi 10.1107/S0108270193004767
_journal_volume 49
_journal_year 1993
_chemical_formula_structural Ca2SiO3OHOH
_chemical_formula_sum 'Ca2 O5 Si'
_space_group_IT_number 19
_symmetry_space_group_name_Hall 'P 2ac 2ab'
_symmetry_space_group_name_H-M 'P 21 21 21'
_cell_angle_alpha 90
_cell_angle_beta 90
_cell_angle_gamma 90
_cell_length_a 9.487
_cell_length_b 9.179
_cell_length_c 10.666
_cell_formula_units_Z 8
_cell_volume 928.808
_exptl_crystal_density_diffrn 2.692
_cod_original_formula_sum 'Ca2 Si O5'
_cod_database_code 9011376

loop_
_symmetry_equiv_pos_as_xyz
x,y,z
-x,1/2+y,1/2-z
1/2+x,1/2-y,-z
1/2-x,-y,1/2+z

loop_
_atom_site_aniso_label
_atom_site_aniso_U_11
_atom_site_aniso_U_22
_atom_site_aniso_U_33
_atom_site_aniso_U_12
_atom_site_aniso_U_13
_atom_site_aniso_U_23
Ca1 0.00570 0.00750 0.00660 -0.00280 -0.00270 0.00240
Ca2 0.01060 0.01110 0.00860 -0.00160 -0.00270 -0.00150
Ca3 0.00310 0.00180 0.00220 0.00190 0.00170 0.00290
Ca4 0.01330 0.01690 0.01690 -0.00350 -0.00400 -0.00460
Si1 0.00570 0.00690 0.00530 -0.00010 -0.00330 -0.00090
Si2 0.00780 0.00520 0.00530 -0.00060 0.00280 0.00260

loop_
_atom_site_label
_atom_site_fract_x
_atom_site_fract_y
_atom_site_fract_z
_atom_site_U_iso_or_equiv
Ca1 0.48080 0.17030 0.06600 ?
Ca2 0.51200 0.83120 0.92860 ?
Ca3 0.34710 0.00660 0.38860 ?
Ca4 0.65630 0.99530 0.61070 ?
Si1 0.16870 0.20950 0.16390 ?
Si2 0.83060 0.78380 0.84400 ?
O1 0.06190 0.13240 0.06560 0.00960
O2 0.94980 0.85630 0.93430 0.00390
O3 0.24320 0.34870 0.07350 0.01350
O4 0.74580 0.65720 0.92640 0.00770
O5 0.29810 0.10440 0.19500 0.01450
O6 0.70650 0.90410 0.81320 0.00670
O7 0.10990 0.29000 0.28120 0.00700
O8 0.90690 0.70600 0.72180 0.00780
O9 0.39460 0.44920 0.39120 0.01180
O10 0.60670 0.54580 0.60090 0.00620

_cod_duplicate_entry 2001355
